data_7126044
loop_
_publ_author_name
'Hill, Anthony'
'Sharma, Manab'
'Sinha, Arup'
'Ward, Jas S.'
'Frogley, Benjamin'

_publ_section_title
;
 Semi-bridging \s-Silyls as Z-type Ligands
;
_journal_name_full 'Chemical Communications'
_journal_paper_doi 10.1039/C9CC07763D
_journal_year 2020
_chemical_formula_moiety 'C51 H44 Cl2 P4 Rh2, 1.27(C H2 Cl2)'
_chemical_formula_sum 'C52.24 H46.48 Cl4.48 P4 Rh2'
_chemical_formula_weight 1162.77
_space_group_crystal_system tetragonal
_space_group_IT_number 76
_space_group_name_Hall 'P 4w'
_space_group_name_H-M_alt 'P 41'
_atom_sites_solution_hydrogens geom
_atom_sites_solution_primary dual
_audit_block_doi 10.5517/ccdc.csd.cc20ps4n
_audit_creation_date 2019-01-07
_audit_creation_method
;
Olex2 1.2
(compiled 2018.05.29 svn.r3508 for OlexSys, GUI svn.r5506)
;
_audit_update_record
;
2019-01-07 deposited with the CCDC.	2020-02-17 downloaded from the CCDC.
;
_cell_angle_alpha 90
_cell_angle_beta 90
_cell_angle_gamma 90
_cell_formula_units_Z 4
_cell_length_a 21.2680(4)
_cell_length_b 21.2680(4)
_cell_length_c 14.3108(4)
_cell_measurement_reflns_used 20494
_cell_measurement_temperature 150.00(10)
_cell_measurement_theta_max 27.4270
_cell_measurement_theta_min 3.5610
_cell_volume 6473.2(2)
_computing_cell_refinement 'CrysAlisPro 1.171.38.46 (Rigaku OD, 2015)'
_computing_data_collection 'CrysAlisPro 1.171.38.46 (Rigaku OD, 2015)'
_computing_data_reduction 'CrysAlisPro 1.171.38.46 (Rigaku OD, 2015)'
_computing_molecular_graphics 'Olex2 (Dolomanov et al., 2009)'
_computing_publication_material 'Olex2 (Dolomanov et al., 2009)'
_computing_structure_refinement 'ShelXL (Sheldrick, 2015)'
_computing_structure_solution 'ShelXT (Sheldrick, 2015)'
_diffrn_ambient_environment N~2~
_diffrn_ambient_temperature 150.00(10)
_diffrn_detector 'CCD plate'
_diffrn_detector_area_resol_mean 10.3744
_diffrn_detector_type Atlas
_diffrn_measured_fraction_theta_full 0.997
_diffrn_measured_fraction_theta_max 0.997
_diffrn_measurement_details
;
List of Runs (angles in degrees, time in seconds):

  # Type    Start    End  Width  t~exp~   \w     \q     \k     \f   Frames
#--------------------------------------------------------------------------
  1  \w    -20.00  30.00   1.00   20.00    --  -11.22 -99.00-180.00   50
  2  \w    -20.00  30.00   1.00   20.00    --  -11.22 -99.00   0.00   50
  3  \w   -100.00 -35.00   1.00   20.00    --  -11.22-178.00-180.00   65
  4  \w   -100.00 -35.00   1.00   20.00    --  -11.22-178.00  30.00   65
  5  \w    -14.00  29.00   1.00   20.00    --  -11.22 -99.00 120.00   43
  6  \w    -27.00  61.00   1.00   20.00    --   11.46  19.00  60.00   88
  7  \w    -27.00  84.00   1.00   20.00    --   11.46   0.00 150.00  111
;
_diffrn_measurement_device 'four-circle diffractometer'
_diffrn_measurement_device_type 'New Xcalibur, Atlas'
_diffrn_measurement_method '\w scans'
_diffrn_orient_matrix_type 'CrysAlisPro convention (1999,Acta A55,543-557)'
_diffrn_orient_matrix_UB_11 0.0148418000
_diffrn_orient_matrix_UB_12 0.0294072000
_diffrn_orient_matrix_UB_13 0.0076706000
_diffrn_orient_matrix_UB_21 0.0298760000
_diffrn_orient_matrix_UB_22 -0.0146118000
_diffrn_orient_matrix_UB_23 -0.0039951000
_diffrn_orient_matrix_UB_31 -0.0001100000
_diffrn_orient_matrix_UB_32 0.0058027000
_diffrn_orient_matrix_UB_33 -0.0487904000
_diffrn_radiation_monochromator graphite
_diffrn_radiation_probe x-ray
_diffrn_radiation_type MoK\a
_diffrn_radiation_wavelength 0.71073
_diffrn_reflns_av_R_equivalents 0.0581
_diffrn_reflns_av_unetI/netI 0.0484
_diffrn_reflns_Laue_measured_fraction_full 0.997
_diffrn_reflns_Laue_measured_fraction_max 0.997
_diffrn_reflns_limit_h_max 25
_diffrn_reflns_limit_h_min -26
_diffrn_reflns_limit_k_max 26
_diffrn_reflns_limit_k_min -26
_diffrn_reflns_limit_l_max 17
_diffrn_reflns_limit_l_min -17
_diffrn_reflns_number 80627
_diffrn_reflns_point_group_measured_fraction_full 0.994
_diffrn_reflns_point_group_measured_fraction_max 0.994
_diffrn_reflns_theta_full 25.242
_diffrn_reflns_theta_max 26.364
_diffrn_reflns_theta_min 3.347
_diffrn_source 'fine-focus sealed X-ray tube'
_diffrn_source_type 'Enhance (Mo) X-ray Source'
_exptl_absorpt_coefficient_mu 0.821
_exptl_absorpt_correction_T_max 1.00000
_exptl_absorpt_correction_T_min 0.75972
_exptl_absorpt_correction_type multi-scan
_exptl_absorpt_process_details
;
CrysAlisPro 1.171.38.46 (Rigaku Oxford Diffraction, 2015)
Empirical absorption correction using spherical harmonics,
 implemented in SCALE3 ABSPACK scaling algorithm.
;
_exptl_crystal_colour orange
_exptl_crystal_colour_primary orange
_exptl_crystal_density_diffrn 1.193
_exptl_crystal_description needle
_exptl_crystal_F_000 2344
_exptl_crystal_size_max 0.7
_exptl_crystal_size_mid 0.207
_exptl_crystal_size_min 0.146
_refine_diff_density_max 1.276
_refine_diff_density_min -0.691
_refine_diff_density_rms 0.136
_refine_ls_abs_structure_details
;
 Flack x determined using 4519 quotients [(I+)-(I-)]/[(I+)+(I-)]
 (Parsons, Flack and Wagner, Acta Cryst. B69 (2013) 249-259).
;
_refine_ls_abs_structure_Flack -0.018(13)
_refine_ls_extinction_method none
_refine_ls_goodness_of_fit_ref 1.089
_refine_ls_hydrogen_treatment constr
_refine_ls_matrix_type full
_refine_ls_number_parameters 587
_refine_ls_number_reflns 13162
_refine_ls_number_restraints 25
_refine_ls_restrained_S_all 1.088
_refine_ls_R_factor_all 0.0833
_refine_ls_R_factor_gt 0.0594
_refine_ls_shift/su_max 0.000
_refine_ls_shift/su_mean 0.000
_refine_ls_structure_factor_coef Fsqd
_refine_ls_weighting_details 'w=1/[\s^2^(Fo^2^)+(0.1024P)^2^+14.7233P] where P=(Fo^2^+2Fc^2^)/3'
_refine_ls_weighting_scheme calc
_refine_ls_wR_factor_gt 0.1562
_refine_ls_wR_factor_ref 0.1815
_reflns_Friedel_coverage 0.914
_reflns_Friedel_fraction_full 0.992
_reflns_Friedel_fraction_max 0.991
_reflns_number_gt 10739
_reflns_number_total 13162
_reflns_threshold_expression 'I > 2\s(I)'
_cod_data_source_file c9cc07763d2.cif
_cod_data_source_block hb_1008_3_scale
_cod_original_cell_volume 6473.2(3)
_cod_database_code 7126044
_shelx_shelxl_version_number 2016/6
_shelx_space_group_comment
;
The symmetry employed for this shelxl refinement is uniquely defined
by the following loop, which should always be used as a source of
symmetry information in preference to the above space-group names.
They are only intended as comments.
;
_reflns_odcompleteness_completeness 99.71
_reflns_odcompleteness_iscentric 1
_reflns_odcompleteness_theta 26.32
_olex2_refinement_description
;
1. Fixed Uiso
 At 1.2 times of:
  All C(H) groups, All C(H,H) groups
2. Uiso/Uaniso restraints and constraints
Cl13 \\sim Cl14 \\sim C102: within 1.7A with sigma of 0.02 and sigma for
terminal atoms of 0.04
Uanis(C55) \\sim Ueq, Uanis(C54) \\sim Ueq, Uanis(C56) \\sim Ueq: with sigma of
0.1 and sigma for terminal atoms of 0.2
3. Others
 Sof(Cl13)=Sof(Cl14)=Sof(C102)=Sof(H10C)=Sof(H10D)=FVAR(1)
 Fixed Sof: Cl11(0.65759) Cl12(0.65759) C101(0.65759) H10A(0.65759)
 H10B(0.65759)
4.a Secondary CH2 refined with riding coordinates:
 C2(H2A,H2B), C3(H3A,H3B), C101(H10A,H10B), C102(H10C,H10D)
4.b Aromatic/amide H refined with riding coordinates:
 C12(H12), C13(H13), C14(H14), C15(H15), C16(H16), C22(H22), C23(H23),
 C24(H24), C25(H25), C26(H26), C32(H32), C33(H33), C34(H34), C35(H35), C36(H36),
  C42(H42), C43(H43), C44(H44), C45(H45), C46(H46), C52(H52), C53(H53),
 C54(H54), C55(H55), C56(H56), C62(H62), C63(H63), C64(H64), C65(H65), C66(H66),
  C72(H72), C73(H73), C74(H74), C75(H75), C76(H76), C82(H82), C83(H83),
 C84(H84), C85(H85), C86(H86)
;
_ins_header
;
TITL HB_1008_3_scale in P4(1) 
REM P4(1) (#76 in standard setting)
CELL 0.71073  21.267992  21.267992  14.310824  90.0000  90.0000  90.0000
ZERR    6.00   0.000432   0.000432   0.000375   0.0000   0.0000   0.0000
LATT -1
SYMM -x,-y, z+1/2 
SYMM -y, x, z+1/4 
SYMM  y,-x, z+3/4 
SFAC C H P Cl Rh
UNIT 306.00 264.00 24.00 12.00 12.00
TREF
HKLF 4
END
;
_olex2_submission_special_instructions 'No special instructions were received'
_oxdiff_exptl_absorpt_empirical_details
;
Empirical correction (ABSPACK) includes:
- Absorption correction using spherical harmonics
- Frame scaling
;
_oxdiff_exptl_absorpt_empirical_full_max 1.175
_oxdiff_exptl_absorpt_empirical_full_min 0.805

loop_
_space_group_symop_operation_xyz
'x, y, z'
'-x, -y, z+1/2'
'-y, x, z+1/4'
'y, -x, z+3/4'

loop_
_atom_site_label
_atom_site_type_symbol
_atom_site_fract_x
_atom_site_fract_y
_atom_site_fract_z
_atom_site_U_iso_or_equiv
_atom_site_adp_type
_atom_site_occupancy
_atom_site_site_symmetry_order
_atom_site_calc_flag
_atom_site_refinement_flags_posn
_atom_site_refinement_flags_adp
_atom_site_refinement_flags_occupancy
_atom_site_disorder_assembly
_atom_site_disorder_group
Rh1 Rh 0.56338(4) 0.10687(3) 0.37588(5) 0.0307(2) Uani 1 1 d . . . . .
Rh2 Rh 0.47564(4) 0.22048(3) 0.26375(5) 0.0299(2) Uani 1 1 d . . . . .
Cl1 Cl 0.58799(17) 0.03072(13) 0.49594(19) 0.0493(7) Uani 1 1 d . . . . .
Cl2 Cl 0.38528(13) 0.28783(12) 0.23971(19) 0.0394(6) Uani 1 1 d . . . . .
P1 P 0.52210(13) 0.03421(12) 0.27050(19) 0.0323(5) Uani 1 1 d . . . . .
P2 P 0.43209(13) 0.13642(12) 0.18351(17) 0.0312(6) Uani 1 1 d . . . . .
P3 P 0.61040(13) 0.19144(12) 0.45182(18) 0.0304(5) Uani 1 1 d . . . . .
P4 P 0.53966(13) 0.29534(12) 0.33404(18) 0.0296(5) Uani 1 1 d . . . . .
C1 C 0.5286(5) 0.1642(5) 0.3072(7) 0.033(2) Uani 1 1 d . . . . .
C2 C 0.4859(5) 0.0702(5) 0.1665(7) 0.035(2) Uani 1 1 d . . . . .
H2A H 0.519596 0.084249 0.125809 0.042 Uiso 1 1 calc R . . . .
H2B H 0.463237 0.037534 0.133379 0.042 Uiso 1 1 calc R . . . .
C3 C 0.6141(5) 0.2629(4) 0.3821(7) 0.030(2) Uani 1 1 d . . . . .
H3A H 0.642154 0.255024 0.330014 0.036 Uiso 1 1 calc R . . . .
H3B H 0.633348 0.295313 0.420192 0.036 Uiso 1 1 calc R . . . .
C11 C 0.4626(5) -0.0206(5) 0.3118(7) 0.036(2) Uani 1 1 d . . . . .
C12 C 0.4344(6) -0.0118(6) 0.3968(8) 0.044(3) Uani 1 1 d . . . . .
H12 H 0.446437 0.022284 0.433271 0.052 Uiso 1 1 calc R . . . .
C13 C 0.3882(7) -0.0526(7) 0.4303(9) 0.056(3) Uani 1 1 d . . . . .
H13 H 0.369311 -0.045500 0.487880 0.067 Uiso 1 1 calc R . . . .
C14 C 0.3711(6) -0.1037(6) 0.3762(10) 0.051(3) Uani 1 1 d . . . . .
H14 H 0.340889 -0.131726 0.397931 0.062 Uiso 1 1 calc R . . . .
C15 C 0.3987(7) -0.1132(7) 0.2904(11) 0.062(4) Uani 1 1 d . . . . .
H15 H 0.386605 -0.147146 0.253584 0.074 Uiso 1 1 calc R . . . .
C16 C 0.4440(6) -0.0723(5) 0.2593(10) 0.051(3) Uani 1 1 d . . . . .
H16 H 0.462807 -0.079346 0.201573 0.061 Uiso 1 1 calc R . . . .
C21 C 0.5820(5) -0.0163(5) 0.2181(8) 0.038(2) Uani 1 1 d . . . . .
C22 C 0.6361(8) -0.0288(8) 0.2697(11) 0.074(5) Uani 1 1 d . . . . .
H22 H 0.641176 -0.010966 0.328591 0.089 Uiso 1 1 calc R . . . .
C23 C 0.6820(9) -0.0674(9) 0.2338(12) 0.086(6) Uani 1 1 d . . . . .
H23 H 0.716418 -0.078088 0.270489 0.103 Uiso 1 1 calc R . . . .
C24 C 0.6776(7) -0.0900(7) 0.1454(11) 0.064(4) Uani 1 1 d . . . . .
H24 H 0.710194 -0.113624 0.120065 0.077 Uiso 1 1 calc R . . . .
C25 C 0.6255(7) -0.0781(7) 0.0947(9) 0.058(4) Uani 1 1 d . . . . .
H25 H 0.621877 -0.094357 0.034630 0.070 Uiso 1 1 calc R . . . .
C26 C 0.5780(6) -0.0422(5) 0.1312(8) 0.041(3) Uani 1 1 d . . . . .
H26 H 0.542064 -0.035308 0.095642 0.050 Uiso 1 1 calc R . . . .
C31 C 0.4070(6) 0.1545(5) 0.0651(8) 0.040(3) Uani 1 1 d . . . . .
C32 C 0.4440(7) 0.1428(6) -0.0132(9) 0.054(3) Uani 1 1 d . . . . .
H32 H 0.482952 0.123462 -0.006130 0.064 Uiso 1 1 calc R . . . .
C33 C 0.4236(9) 0.1597(7) -0.1009(9) 0.068(4) Uani 1 1 d . . . . .
H33 H 0.447962 0.150200 -0.152977 0.081 Uiso 1 1 calc R . . . .
C34 C 0.3689(9) 0.1898(7) -0.1113(10) 0.070(4) Uani 1 1 d . . . . .
H34 H 0.356104 0.201770 -0.170879 0.084 Uiso 1 1 calc R . . . .
C35 C 0.3313(9) 0.2033(8) -0.0369(11) 0.074(5) Uani 1 1 d . . . . .
H35 H 0.293815 0.225014 -0.045388 0.089 Uiso 1 1 calc R . . . .
C36 C 0.3500(7) 0.1840(7) 0.0535(9) 0.055(3) Uani 1 1 d . . . . .
H36 H 0.323997 0.191259 0.104601 0.066 Uiso 1 1 calc R . . . .
C41 C 0.3635(5) 0.1014(5) 0.2394(8) 0.038(2) Uani 1 1 d . . . . .
C42 C 0.3327(7) 0.0497(7) 0.2012(11) 0.059(4) Uani 1 1 d . . . . .
H42 H 0.346480 0.033239 0.144599 0.070 Uiso 1 1 calc R . . . .
C43 C 0.2824(8) 0.0227(7) 0.2455(13) 0.070(4) Uani 1 1 d . . . . .
H43 H 0.261768 -0.011484 0.219055 0.084 Uiso 1 1 calc R . . . .
C44 C 0.2626(7) 0.0471(7) 0.3302(11) 0.061(4) Uani 1 1 d . . . . .
H44 H 0.228798 0.028936 0.361311 0.074 Uiso 1 1 calc R . . . .
C45 C 0.2917(6) 0.0964(7) 0.3673(10) 0.056(3) Uani 1 1 d . . . . .
H45 H 0.277700 0.112371 0.424168 0.067 Uiso 1 1 calc R . . . .
C46 C 0.3427(6) 0.1247(6) 0.3230(8) 0.046(3) Uani 1 1 d . . . . .
H46 H 0.362421 0.159235 0.350038 0.055 Uiso 1 1 calc R . . . .
C51 C 0.6906(6) 0.1810(6) 0.4856(8) 0.044(3) Uani 1 1 d . . . . .
C52 C 0.7412(7) 0.2134(8) 0.4502(11) 0.067(4) Uani 1 1 d . . . . .
H52 H 0.734150 0.246083 0.408276 0.081 Uiso 1 1 calc R . . . .
C53 C 0.8033(7) 0.1986(8) 0.4754(13) 0.069(4) Uani 1 1 d . . . . .
H53 H 0.835897 0.222181 0.449957 0.083 Uiso 1 1 calc R . . . .
C54 C 0.8167(8) 0.1542(8) 0.5319(18) 0.097(7) Uani 1 1 d . U . . .
H54 H 0.858253 0.143570 0.544405 0.117 Uiso 1 1 calc R . . . .
C55 C 0.7668(10) 0.1218(12) 0.575(2) 0.151(14) Uani 1 1 d . U . . .
H55 H 0.775399 0.090124 0.617818 0.181 Uiso 1 1 calc R . . . .
C56 C 0.7060(9) 0.1363(10) 0.5542(18) 0.117(10) Uani 1 1 d . U . . .
H56 H 0.673860 0.116131 0.586384 0.141 Uiso 1 1 calc R . . . .
C61 C 0.5706(6) 0.2166(5) 0.5582(7) 0.038(2) Uani 1 1 d . . . . .
C62 C 0.5144(6) 0.1881(6) 0.5822(8) 0.045(3) Uani 1 1 d . . . . .
H62 H 0.499047 0.155572 0.545332 0.054 Uiso 1 1 calc R . . . .
C63 C 0.4804(7) 0.2072(6) 0.6604(9) 0.050(3) Uani 1 1 d . . . . .
H63 H 0.442714 0.187600 0.675932 0.060 Uiso 1 1 calc R . . . .
C64 C 0.5033(8) 0.2554(6) 0.7142(9) 0.059(4) Uani 1 1 d . . . . .
H64 H 0.481115 0.268771 0.766576 0.071 Uiso 1 1 calc R . . . .
C65 C 0.5596(9) 0.2844(6) 0.6903(9) 0.065(4) Uani 1 1 d . . . . .
H65 H 0.574827 0.316848 0.727474 0.077 Uiso 1 1 calc R . . . .
C66 C 0.5935(7) 0.2659(6) 0.6128(8) 0.052(3) Uani 1 1 d . . . . .
H66 H 0.630860 0.286021 0.597128 0.062 Uiso 1 1 calc R . . . .
C71 C 0.5069(5) 0.3407(5) 0.4315(7) 0.033(2) Uani 1 1 d . . . . .
C72 C 0.4503(5) 0.3240(5) 0.4703(8) 0.039(2) Uani 1 1 d . . . . .
H72 H 0.426827 0.291239 0.445058 0.047 Uiso 1 1 calc R . . . .
C73 C 0.4286(7) 0.3568(6) 0.5478(9) 0.052(3) Uani 1 1 d . . . . .
H73 H 0.390500 0.345010 0.574537 0.063 Uiso 1 1 calc R . . . .
C74 C 0.4611(7) 0.4054(6) 0.5859(9) 0.053(3) Uani 1 1 d . . . . .
H74 H 0.445587 0.426505 0.637915 0.064 Uiso 1 1 calc R . . . .
C75 C 0.5179(6) 0.4230(6) 0.5456(8) 0.049(3) Uani 1 1 d . . . . .
H75 H 0.540376 0.456702 0.570013 0.059 Uiso 1 1 calc R . . . .
C76 C 0.5410(6) 0.3910(6) 0.4703(8) 0.045(3) Uani 1 1 d . . . . .
H76 H 0.579429 0.402494 0.444491 0.054 Uiso 1 1 calc R . . . .
C81 C 0.5698(5) 0.3541(5) 0.2520(7) 0.032(2) Uani 1 1 d . . . . .
C82 C 0.5311(5) 0.3708(6) 0.1781(8) 0.041(3) Uani 1 1 d . . . . .
H82 H 0.491865 0.351887 0.171966 0.049 Uiso 1 1 calc R . . . .
C83 C 0.5503(6) 0.4154(6) 0.1130(8) 0.048(3) Uani 1 1 d . . . . .
H83 H 0.523447 0.427227 0.064844 0.057 Uiso 1 1 calc R . . . .
C84 C 0.6083(6) 0.4416(6) 0.1197(9) 0.049(3) Uani 1 1 d . . . . .
H84 H 0.621383 0.470995 0.075725 0.058 Uiso 1 1 calc R . . . .
C85 C 0.6474(6) 0.4247(6) 0.1913(9) 0.045(3) Uani 1 1 d . . . . .
H85 H 0.687196 0.442541 0.195431 0.054 Uiso 1 1 calc R . . . .
C86 C 0.6282(6) 0.3811(5) 0.2579(8) 0.046(3) Uani 1 1 d . . . . .
H86 H 0.655112 0.370182 0.306500 0.055 Uiso 1 1 calc R . . . .
Cl11 Cl 0.1802(5) 0.2071(6) 0.5505(9) 0.137(4) Uani 0.6576 1 d . . P . .
Cl12 Cl 0.3083(4) 0.2411(4) 0.5166(7) 0.105(3) Uani 0.6576 1 d . . P . .
C101 C 0.239(2) 0.2575(16) 0.507(4) 0.16(2) Uani 0.6576 1 d . . P . .
H10A H 0.230519 0.262981 0.440414 0.194 Uiso 0.6576 1 calc R . P . .
H10B H 0.232596 0.298191 0.535786 0.194 Uiso 0.6576 1 calc R . P . .
Cl13 Cl 0.6460(9) 0.2002(12) 0.1074(12) 0.220(11) Uani 0.609(19) 1 d . U P . .
Cl14 Cl 0.5917(7) 0.2738(6) -0.0511(8) 0.137(6) Uani 0.609(19) 1 d . U P . .
C102 C 0.590(3) 0.243(2) 0.032(3) 0.163(17) Uani 0.609(19) 1 d . U P . .
H10C H 0.556309 0.213328 0.023238 0.195 Uiso 0.609(19) 1 calc R . P . .
H10D H 0.573047 0.274982 0.073824 0.195 Uiso 0.609(19) 1 calc R . P . .

loop_
_atom_site_aniso_label
_atom_site_aniso_U_11
_atom_site_aniso_U_22
_atom_site_aniso_U_33
_atom_site_aniso_U_23
_atom_site_aniso_U_13
_atom_site_aniso_U_12
Rh1 0.0398(5) 0.0256(4) 0.0266(4) 0.0004(3) 0.0006(3) 0.0000(3)
Rh2 0.0360(4) 0.0263(4) 0.0275(4) -0.0004(3) -0.0006(3) 0.0006(3)
Cl1 0.082(2) 0.0343(14) 0.0320(14) 0.0100(10) -0.0055(13) 0.0007(13)
Cl2 0.0391(14) 0.0335(13) 0.0457(15) 0.0016(10) -0.0075(11) 0.0051(11)
P1 0.0416(15) 0.0251(12) 0.0301(12) -0.0036(10) 0.0023(11) 0.0019(11)
P2 0.0391(15) 0.0270(13) 0.0275(13) -0.0028(10) 0.0002(10) 0.0019(11)
P3 0.0383(14) 0.0238(12) 0.0290(13) 0.0014(10) -0.0030(10) -0.0009(11)
P4 0.0349(14) 0.0265(13) 0.0274(12) 0.0014(10) 0.0013(10) 0.0008(10)
C1 0.049(6) 0.025(5) 0.026(5) -0.005(4) -0.004(4) -0.003(4)
C2 0.045(6) 0.032(5) 0.028(5) -0.008(4) 0.004(4) 0.002(5)
C3 0.032(5) 0.027(5) 0.030(5) 0.001(4) -0.001(4) 0.000(4)
C11 0.043(6) 0.025(5) 0.039(6) 0.007(4) 0.001(5) 0.004(4)
C12 0.045(7) 0.046(7) 0.039(6) 0.000(5) -0.002(5) -0.007(5)
C13 0.062(8) 0.061(8) 0.044(7) -0.004(6) 0.015(6) -0.011(7)
C14 0.048(7) 0.042(6) 0.065(8) 0.003(6) 0.007(6) -0.015(5)
C15 0.070(9) 0.053(8) 0.063(9) -0.008(6) 0.013(7) -0.020(7)
C16 0.066(8) 0.033(6) 0.055(7) -0.010(6) 0.004(6) -0.006(5)
C21 0.044(6) 0.030(5) 0.039(6) 0.002(4) 0.006(5) 0.009(5)
C22 0.077(10) 0.090(11) 0.056(8) -0.032(8) -0.020(8) 0.039(9)
C23 0.085(12) 0.104(14) 0.068(11) -0.028(10) -0.013(9) 0.041(10)
C24 0.061(9) 0.068(9) 0.064(10) -0.008(7) 0.012(7) 0.018(7)
C25 0.076(10) 0.065(9) 0.034(6) 0.001(6) 0.009(6) 0.017(7)
C26 0.050(6) 0.047(6) 0.028(5) -0.013(5) -0.002(5) 0.016(5)
C31 0.052(7) 0.033(6) 0.035(6) 0.000(4) -0.002(5) 0.001(5)
C32 0.071(9) 0.046(7) 0.043(7) 0.004(5) 0.006(6) 0.020(6)
C33 0.104(12) 0.067(9) 0.032(7) 0.000(6) 0.005(7) 0.031(9)
C34 0.115(14) 0.062(9) 0.032(7) 0.001(6) -0.001(7) 0.001(9)
C35 0.088(12) 0.073(10) 0.061(10) 0.003(8) -0.020(8) 0.023(9)
C36 0.058(8) 0.067(9) 0.039(6) 0.001(6) 0.000(6) 0.006(7)
C41 0.038(6) 0.040(6) 0.036(6) 0.001(4) 0.005(4) 0.002(5)
C42 0.060(8) 0.050(8) 0.065(9) -0.016(6) 0.015(7) -0.014(7)
C43 0.073(10) 0.049(8) 0.089(12) -0.007(8) 0.003(9) -0.021(7)
C44 0.051(8) 0.062(9) 0.072(9) 0.019(7) 0.016(7) -0.005(7)
C45 0.051(7) 0.072(9) 0.045(7) 0.021(7) 0.012(6) 0.007(7)
C46 0.046(7) 0.056(7) 0.036(6) 0.002(5) 0.003(5) -0.001(6)
C51 0.046(7) 0.042(6) 0.044(6) 0.011(5) -0.011(5) -0.012(5)
C52 0.051(8) 0.081(11) 0.069(9) 0.025(8) -0.008(7) 0.002(7)
C53 0.038(7) 0.070(10) 0.099(12) 0.012(9) -0.007(7) -0.006(7)
C54 0.049(9) 0.064(10) 0.18(2) 0.036(12) -0.043(11) -0.002(8)
C55 0.083(14) 0.126(19) 0.24(3) 0.13(2) -0.083(17) -0.037(13)
C56 0.066(11) 0.112(16) 0.17(2) 0.097(16) -0.057(13) -0.038(11)
C61 0.054(7) 0.035(6) 0.027(5) 0.001(4) -0.001(5) 0.004(5)
C62 0.059(8) 0.043(6) 0.034(6) 0.005(5) 0.002(5) -0.002(6)
C63 0.072(9) 0.044(7) 0.033(6) 0.005(5) 0.012(5) -0.002(6)
C64 0.106(12) 0.041(7) 0.030(6) 0.003(5) 0.021(7) 0.006(7)
C65 0.123(14) 0.037(7) 0.033(6) -0.003(5) 0.009(7) -0.010(8)
C66 0.073(9) 0.045(7) 0.037(6) -0.003(5) -0.006(6) -0.014(6)
C71 0.032(5) 0.033(5) 0.033(5) 0.008(4) -0.005(4) 0.004(4)
C72 0.041(6) 0.038(6) 0.037(6) 0.003(4) 0.004(5) 0.005(5)
C73 0.059(8) 0.055(8) 0.043(7) 0.009(6) 0.025(6) 0.018(6)
C74 0.074(9) 0.049(7) 0.036(6) -0.014(5) -0.011(6) 0.013(7)
C75 0.059(8) 0.048(7) 0.041(6) -0.014(5) 0.001(5) 0.002(6)
C76 0.045(7) 0.043(7) 0.046(7) -0.013(5) 0.005(5) -0.003(5)
C81 0.046(6) 0.028(5) 0.023(5) 0.000(4) 0.007(4) 0.005(4)
C82 0.030(6) 0.047(7) 0.045(6) 0.010(5) 0.005(5) 0.001(5)
C83 0.055(7) 0.049(7) 0.038(6) 0.012(5) -0.001(5) 0.011(6)
C84 0.051(7) 0.049(7) 0.046(7) 0.018(5) 0.010(5) -0.001(5)
C85 0.047(7) 0.039(6) 0.050(7) 0.008(5) 0.010(5) -0.008(5)
C86 0.065(8) 0.038(6) 0.034(6) 0.013(5) -0.003(5) -0.010(5)
Cl11 0.092(6) 0.136(8) 0.182(11) 0.051(7) 0.055(7) 0.024(6)
Cl12 0.111(6) 0.072(4) 0.133(7) -0.012(4) 0.047(5) -0.029(4)
C101 0.17(4) 0.07(2) 0.25(6) 0.07(3) 0.09(4) 0.01(2)
Cl13 0.173(15) 0.35(3) 0.140(13) -0.115(16) -0.008(10) 0.054(16)
Cl14 0.182(13) 0.125(9) 0.104(8) 0.004(6) 0.025(7) 0.051(8)
C102 0.25(4) 0.13(3) 0.11(3) 0.03(2) 0.06(3) 0.09(3)

loop_
_atom_type_symbol
_atom_type_description
_atom_type_scat_dispersion_real
_atom_type_scat_dispersion_imag
_atom_type_scat_source
C C 0.0033 0.0016 'International Tables Vol C Tables 4.2.6.8 and 6.1.1.4'
H H 0.0000 0.0000 'International Tables Vol C Tables 4.2.6.8 and 6.1.1.4'
Cl Cl 0.1484 0.1585 'International Tables Vol C Tables 4.2.6.8 and 6.1.1.4'
P P 0.1023 0.0942 'International Tables Vol C Tables 4.2.6.8 and 6.1.1.4'
Rh Rh -1.1178 0.9187 'International Tables Vol C Tables 4.2.6.8 and 6.1.1.4'

loop_
_citation_id
_citation_doi
_citation_year
1 10.1039/C8CC09692A 2019

loop_
_exptl_crystal_face_index_h
_exptl_crystal_face_index_k
_exptl_crystal_face_index_l
_exptl_crystal_face_perp_dist
30 3 0 0.0810
-30 -3 0 0.0810
0 -5 20 0.3291
0 5 -20 0.3291
7 29 0 0.0732
-7 -29 0 0.0732
-14 26 -1 0.0680

loop_
_geom_angle_atom_site_label_1
_geom_angle_atom_site_label_2
_geom_angle_atom_site_label_3
_geom_angle
_geom_angle_site_symmetry_1
_geom_angle_site_symmetry_3
_geom_angle_publ_flag
P1 Rh1 Cl1 95.58(10) . . ?
P3 Rh1 Cl1 95.32(10) . . ?
P3 Rh1 P1 167.51(10) . . ?
C1 Rh1 Cl1 165.2(4) . . ?
C1 Rh1 P1 86.5(3) . . ?
C1 Rh1 P3 84.5(3) . . ?
P2 Rh2 Cl2 93.94(10) . . ?
P2 Rh2 P4 167.68(10) . . ?
P4 Rh2 Cl2 96.96(9) . . ?
C1 Rh2 Cl2 164.1(4) . . ?
C1 Rh2 P2 84.6(3) . . ?
C1 Rh2 P4 86.4(3) . . ?
C2 P1 Rh1 113.9(3) . . ?
C11 P1 Rh1 118.4(4) . . ?
C11 P1 C2 103.8(5) . . ?
C11 P1 C21 104.0(5) . . ?
C21 P1 Rh1 113.1(4) . . ?
C21 P1 C2 101.8(5) . . ?
C2 P2 Rh2 114.1(4) . . ?
C31 P2 Rh2 114.6(4) . . ?
C31 P2 C2 102.8(5) . . ?
C31 P2 C41 105.1(5) . . ?
C41 P2 Rh2 114.7(4) . . ?
C41 P2 C2 104.2(5) . . ?
C3 P3 Rh1 114.1(3) . . ?
C3 P3 C61 103.5(5) . . ?
C51 P3 Rh1 116.1(4) . . ?
C51 P3 C3 102.2(5) . . ?
C51 P3 C61 104.7(6) . . ?
C61 P3 Rh1 114.7(4) . . ?
C3 P4 Rh2 113.9(3) . . ?
C71 P4 Rh2 117.8(4) . . ?
C71 P4 C3 103.7(5) . . ?
C81 P4 Rh2 113.3(3) . . ?
C81 P4 C3 101.2(5) . . ?
C81 P4 C71 105.1(5) . . ?
Rh1 C1 Rh2 162.6(7) . . ?
P1 C2 H2A 107.7 . . ?
P1 C2 H2B 107.7 . . ?
P2 C2 P1 118.3(5) . . ?
P2 C2 H2A 107.7 . . ?
P2 C2 H2B 107.7 . . ?
H2A C2 H2B 107.1 . . ?
P3 C3 P4 118.5(5) . . ?
P3 C3 H3A 107.7 . . ?
P3 C3 H3B 107.7 . . ?
P4 C3 H3A 107.7 . . ?
P4 C3 H3B 107.7 . . ?
H3A C3 H3B 107.1 . . ?
C12 C11 P1 120.4(9) . . ?
C12 C11 C16 117.6(11) . . ?
C16 C11 P1 122.0(9) . . ?
C11 C12 H12 119.0 . . ?
C11 C12 C13 122.0(11) . . ?
C13 C12 H12 119.0 . . ?
C12 C13 H13 120.6 . . ?
C14 C13 C12 118.8(12) . . ?
C14 C13 H13 120.6 . . ?
C13 C14 H14 119.9 . . ?
C15 C14 C13 120.1(12) . . ?
C15 C14 H14 119.9 . . ?
C14 C15 H15 120.1 . . ?
C16 C15 C14 119.7(13) . . ?
C16 C15 H15 120.1 . . ?
C11 C16 H16 119.1 . . ?
C15 C16 C11 121.8(13) . . ?
C15 C16 H16 119.1 . . ?
C22 C21 P1 118.0(9) . . ?
C26 C21 P1 124.7(9) . . ?
C26 C21 C22 117.3(11) . . ?
C21 C22 H22 120.0 . . ?
C23 C22 C21 120.1(14) . . ?
C23 C22 H22 120.0 . . ?
C22 C23 H23 119.6 . . ?
C24 C23 C22 120.8(16) . . ?
C24 C23 H23 119.6 . . ?
C23 C24 H24 120.3 . . ?
C25 C24 C23 119.5(14) . . ?
C25 C24 H24 120.3 . . ?
C24 C25 H25 119.8 . . ?
C24 C25 C26 120.4(13) . . ?
C26 C25 H25 119.8 . . ?
C21 C26 C25 121.8(12) . . ?
C21 C26 H26 119.1 . . ?
C25 C26 H26 119.1 . . ?
C32 C31 P2 123.1(9) . . ?
C36 C31 P2 117.9(9) . . ?
C36 C31 C32 118.9(11) . . ?
C31 C32 H32 119.7 . . ?
C33 C32 C31 120.6(13) . . ?
C33 C32 H32 119.7 . . ?
C32 C33 H33 119.9 . . ?
C34 C33 C32 120.1(13) . . ?
C34 C33 H33 119.9 . . ?
C33 C34 H34 119.2 . . ?
C33 C34 C35 121.6(14) . . ?
C35 C34 H34 119.2 . . ?
C34 C35 H35 120.3 . . ?
C34 C35 C36 119.3(15) . . ?
C36 C35 H35 120.3 . . ?
C31 C36 C35 119.4(13) . . ?
C31 C36 H36 120.3 . . ?
C35 C36 H36 120.3 . . ?
C42 C41 P2 121.8(9) . . ?
C46 C41 P2 119.7(9) . . ?
C46 C41 C42 118.5(11) . . ?
C41 C42 H42 119.4 . . ?
C43 C42 C41 121.1(13) . . ?
C43 C42 H42 119.4 . . ?
C42 C43 H43 120.5 . . ?
C42 C43 C44 119.0(14) . . ?
C44 C43 H43 120.5 . . ?
C43 C44 H44 119.8 . . ?
C45 C44 C43 120.3(13) . . ?
C45 C44 H44 119.8 . . ?
C44 C45 H45 119.3 . . ?
C44 C45 C46 121.4(14) . . ?
C46 C45 H45 119.3 . . ?
C41 C46 C45 119.6(13) . . ?
C41 C46 H46 120.2 . . ?
C45 C46 H46 120.2 . . ?
C52 C51 P3 125.8(10) . . ?
C52 C51 C56 114.4(13) . . ?
C56 C51 P3 119.8(11) . . ?
C51 C52 H52 119.0 . . ?
C51 C52 C53 121.9(14) . . ?
C53 C52 H52 119.0 . . ?
C52 C53 H53 118.7 . . ?
C54 C53 C52 122.6(16) . . ?
C54 C53 H53 118.7 . . ?
C53 C54 H54 120.9 . . ?
C53 C54 C55 118.1(15) . . ?
C55 C54 H54 120.9 . . ?
C54 C55 H55 119.7 . . ?
C56 C55 C54 120.7(17) . . ?
C56 C55 H55 119.7 . . ?
C51 C56 H56 119.1 . . ?
C55 C56 C51 121.8(18) . . ?
C55 C56 H56 119.1 . . ?
C62 C61 P3 118.7(9) . . ?
C62 C61 C66 119.5(11) . . ?
C66 C61 P3 121.8(10) . . ?
C61 C62 H62 119.3 . . ?
C61 C62 C63 121.4(12) . . ?
C63 C62 H62 119.3 . . ?
C62 C63 H63 120.5 . . ?
C64 C63 C62 118.9(13) . . ?
C64 C63 H63 120.5 . . ?
C63 C64 H64 120.0 . . ?
C63 C64 C65 120.0(12) . . ?
C65 C64 H64 120.0 . . ?
C64 C65 H65 119.3 . . ?
C66 C65 C64 121.5(13) . . ?
C66 C65 H65 119.3 . . ?
C61 C66 H66 120.6 . . ?
C65 C66 C61 118.8(13) . . ?
C65 C66 H66 120.6 . . ?
C72 C71 P4 120.3(8) . . ?
C72 C71 C76 119.3(10) . . ?
C76 C71 P4 120.3(8) . . ?
C71 C72 H72 120.5 . . ?
C71 C72 C73 119.0(12) . . ?
C73 C72 H72 120.5 . . ?
C72 C73 H73 118.9 . . ?
C74 C73 C72 122.2(12) . . ?
C74 C73 H73 118.9 . . ?
C73 C74 H74 120.6 . . ?
C73 C74 C75 118.7(12) . . ?
C75 C74 H74 120.6 . . ?
C74 C75 H75 119.8 . . ?
C76 C75 C74 120.3(12) . . ?
C76 C75 H75 119.8 . . ?
C71 C76 H76 119.8 . . ?
C75 C76 C71 120.4(12) . . ?
C75 C76 H76 119.8 . . ?
C82 C81 P4 117.1(8) . . ?
C86 C81 P4 124.3(8) . . ?
C86 C81 C82 118.6(10) . . ?
C81 C82 H82 119.6 . . ?
C81 C82 C83 120.7(11) . . ?
C83 C82 H82 119.6 . . ?
C82 C83 H83 120.0 . . ?
C84 C83 C82 120.0(11) . . ?
C84 C83 H83 120.0 . . ?
C83 C84 H84 120.1 . . ?
C83 C84 C85 119.9(11) . . ?
C85 C84 H84 120.1 . . ?
C84 C85 H85 119.7 . . ?
C84 C85 C86 120.7(12) . . ?
C86 C85 H85 119.7 . . ?
C81 C86 C85 120.1(11) . . ?
C81 C86 H86 119.9 . . ?
C85 C86 H86 119.9 . . ?
Cl11 C101 H10A 107.1 . . ?
Cl11 C101 H10B 107.1 . . ?
Cl12 C101 Cl11 121(2) . . ?
Cl12 C101 H10A 107.1 . . ?
Cl12 C101 H10B 107.1 . . ?
H10A C101 H10B 106.8 . . ?
Cl13 C102 H10C 102.9 . . ?
Cl13 C102 H10D 102.9 . . ?
Cl14 C102 Cl13 137(4) . . ?
Cl14 C102 H10C 102.9 . . ?
Cl14 C102 H10D 102.9 . . ?
H10C C102 H10D 105.0 . . ?

loop_
_geom_bond_atom_site_label_1
_geom_bond_atom_site_label_2
_geom_bond_distance
_geom_bond_site_symmetry_2
_geom_bond_publ_flag
Rh1 Cl1 2.418(3) . ?
Rh1 P1 2.331(3) . ?
Rh1 P3 2.327(3) . ?
Rh1 C1 1.733(11) . ?
Rh2 Cl2 2.422(3) . ?
Rh2 P2 2.318(3) . ?
Rh2 P4 2.324(3) . ?
Rh2 C1 1.756(11) . ?
P1 C2 1.842(11) . ?
P1 C11 1.819(11) . ?
P1 C21 1.828(11) . ?
P2 C2 1.831(11) . ?
P2 C31 1.818(11) . ?
P2 C41 1.822(11) . ?
P3 C3 1.819(10) . ?
P3 C51 1.786(12) . ?
P3 C61 1.823(11) . ?
P4 C3 1.858(10) . ?
P4 C71 1.833(11) . ?
P4 C81 1.831(10) . ?
C2 H2A 0.9700 . ?
C2 H2B 0.9700 . ?
C3 H3A 0.9700 . ?
C3 H3B 0.9700 . ?
C11 C12 1.368(16) . ?
C11 C16 1.389(16) . ?
C12 H12 0.9300 . ?
C12 C13 1.395(18) . ?
C13 H13 0.9300 . ?
C13 C14 1.383(19) . ?
C14 H14 0.9300 . ?
C14 C15 1.38(2) . ?
C15 H15 0.9300 . ?
C15 C16 1.374(19) . ?
C16 H16 0.9300 . ?
C21 C22 1.393(18) . ?
C21 C26 1.363(15) . ?
C22 H22 0.9300 . ?
C22 C23 1.38(2) . ?
C23 H23 0.9300 . ?
C23 C24 1.36(2) . ?
C24 H24 0.9300 . ?
C24 C25 1.35(2) . ?
C25 H25 0.9300 . ?
C25 C26 1.370(17) . ?
C26 H26 0.9300 . ?
C31 C32 1.392(17) . ?
C31 C36 1.375(18) . ?
C32 H32 0.9300 . ?
C32 C33 1.376(18) . ?
C33 H33 0.9300 . ?
C33 C34 1.34(2) . ?
C34 H34 0.9300 . ?
C34 C35 1.36(2) . ?
C35 H35 0.9300 . ?
C35 C36 1.41(2) . ?
C36 H36 0.9300 . ?
C41 C42 1.392(17) . ?
C41 C46 1.369(16) . ?
C42 H42 0.9300 . ?
C42 C43 1.37(2) . ?
C43 H43 0.9300 . ?
C43 C44 1.38(2) . ?
C44 H44 0.9300 . ?
C44 C45 1.33(2) . ?
C45 H45 0.9300 . ?
C45 C46 1.394(18) . ?
C46 H46 0.9300 . ?
C51 C52 1.376(19) . ?
C51 C56 1.41(2) . ?
C52 H52 0.9300 . ?
C52 C53 1.40(2) . ?
C53 H53 0.9300 . ?
C53 C54 1.28(2) . ?
C54 H54 0.9300 . ?
C54 C55 1.41(3) . ?
C55 H55 0.9300 . ?
C55 C56 1.36(3) . ?
C56 H56 0.9300 . ?
C61 C62 1.383(17) . ?
C61 C66 1.395(16) . ?
C62 H62 0.9300 . ?
C62 C63 1.394(17) . ?
C63 H63 0.9300 . ?
C63 C64 1.37(2) . ?
C64 H64 0.9300 . ?
C64 C65 1.39(2) . ?
C65 H65 0.9300 . ?
C65 C66 1.38(2) . ?
C66 H66 0.9300 . ?
C71 C72 1.373(16) . ?
C71 C76 1.406(16) . ?
C72 H72 0.9300 . ?
C72 C73 1.389(16) . ?
C73 H73 0.9300 . ?
C73 C74 1.36(2) . ?
C74 H74 0.9300 . ?
C74 C75 1.39(2) . ?
C75 H75 0.9300 . ?
C75 C76 1.365(16) . ?
C76 H76 0.9300 . ?
C81 C82 1.385(15) . ?
C81 C86 1.372(16) . ?
C82 H82 0.9300 . ?
C82 C83 1.392(16) . ?
C83 H83 0.9300 . ?
C83 C84 1.356(18) . ?
C84 H84 0.9300 . ?
C84 C85 1.367(18) . ?
C85 H85 0.9300 . ?
C85 C86 1.391(15) . ?
C86 H86 0.9300 . ?
Cl11 C101 1.76(3) . ?
Cl12 C101 1.53(5) . ?
C101 H10A 0.9700 . ?
C101 H10B 0.9700 . ?
Cl13 C102 1.85(5) . ?
Cl14 C102 1.35(4) . ?
C102 H10C 0.9700 . ?
C102 H10D 0.9700 . ?

loop_
_exptl_oxdiff_crystal_face_indexfrac_h
_exptl_oxdiff_crystal_face_indexfrac_k
_exptl_oxdiff_crystal_face_indexfrac_l
_exptl_oxdiff_crystal_face_x
_exptl_oxdiff_crystal_face_y
_exptl_oxdiff_crystal_face_z
30.0001 3.0003 0.0005 0.5335 0.8524 0.0141
-30.0001 -3.0003 -0.0005 -0.5335 -0.8524 -0.0141
0.0002 -5.0017 20.0000 0.0063 -0.0068 -1.0048
-0.0002 5.0017 -20.0000 -0.0063 0.0068 1.0048
6.9998 29.0038 -0.0013 0.9568 -0.2147 0.1676
-6.9998 -29.0038 0.0013 -0.9568 0.2147 -0.1676
-14.0003 26.0035 -1.0016 0.5492 -0.7942 0.2013
